data_7025548
loop_
_publ_author_name
'Phuengphai, Pongthipun'
'Youngme, Sujittra'
'Gamez, Patrick'
'Reedijk, Jan'

_publ_section_title
;
 Catalytic properties of a series of coordination networks:
 cyanosilylation of aldehydes catalyzed by Zn(II)-4,4'-bpy-carboxylato
 complexes.
;
_journal_issue 34
_journal_name_full 'Dalton transactions (Cambridge, England : 2003)'
_journal_page_first 7936
_journal_page_last 7942
_journal_paper_doi 10.1039/c001659b
_journal_volume 39
_journal_year 2010
_chemical_formula_moiety 'C39 H36 N7 O10 Zn3, Cl O4, Cl O4, 2O'
_chemical_formula_sum 'C39 H40 Cl2 N7 O20 Zn3'
_chemical_formula_weight 1193.79
_chemical_name_common
;
Polymeric tetra-mu-formato-diaqua-3.5kis(4,4-
bipyridyl)trizinc(ii) bis(perchlorate)dihydrate
;
_chemical_name_systematic
;
?
;
_space_group_IT_number 15
_symmetry_cell_setting monoclinic
_symmetry_space_group_name_Hall '-C 2yc'
_symmetry_space_group_name_H-M 'C 1 2/c 1'
_atom_sites_solution_hydrogens mixed
_atom_sites_solution_primary direct
_atom_sites_solution_secondary difmap
_audit_creation_method SHELXL-97
_cell_angle_alpha 90.00
_cell_angle_beta 122.078(2)
_cell_angle_gamma 90.00
_cell_formula_units_Z 8
_cell_length_a 26.8795(12)
_cell_length_b 19.1415(8)
_cell_length_c 21.2041(9)
_cell_measurement_reflns_used 5242
_cell_measurement_temperature 293(2)
_cell_measurement_theta_max 21.99
_cell_measurement_theta_min 2.22
_cell_volume 9244.2(7)
_computing_cell_refinement 'Bruker SAINT v6.45a'
_computing_data_collection 'Bruker SMART'
_computing_data_reduction 'Bruker SAINT v6.45a'
_computing_molecular_graphics 'Bruker SHELXTL'
_computing_publication_material 'Bruker SHELXTL & local programs'
_computing_structure_refinement 'Bruker SHELXTL'
_computing_structure_solution 'Bruker SHELXTL'
_diffrn_ambient_temperature 293(2)
_diffrn_measured_fraction_theta_full 1.000
_diffrn_measured_fraction_theta_max 1.000
_diffrn_measurement_device_type 'Bruker SMART 1K CCD diffractometer'
_diffrn_measurement_method '\w rotation with narrow frames'
_diffrn_radiation_monochromator graphite
_diffrn_radiation_source 'fine-focus sealed tube'
_diffrn_radiation_type MoK\a
_diffrn_radiation_wavelength 0.71073
_diffrn_reflns_av_R_equivalents 0.0559
_diffrn_reflns_av_sigmaI/netI 0.0371
_diffrn_reflns_limit_h_max 31
_diffrn_reflns_limit_h_min -31
_diffrn_reflns_limit_k_max 22
_diffrn_reflns_limit_k_min -22
_diffrn_reflns_limit_l_max 24
_diffrn_reflns_limit_l_min -24
_diffrn_reflns_number 47926
_diffrn_reflns_theta_full 24.71
_diffrn_reflns_theta_max 24.71
_diffrn_reflns_theta_min 1.39
_diffrn_standards_number 0
_exptl_absorpt_coefficient_mu 1.748
_exptl_absorpt_correction_T_max 0.82
_exptl_absorpt_correction_T_min 0.69
_exptl_absorpt_correction_type multi-scan
_exptl_absorpt_process_details 'SADABS v2.10 Bruker AXS Madison WI USA'
_exptl_crystal_colour colourless
_exptl_crystal_density_diffrn 1.716
_exptl_crystal_density_method 'not measured'
_exptl_crystal_description block
_exptl_crystal_F_000 4856
_exptl_crystal_size_max 0.19
_exptl_crystal_size_mid 0.11
_exptl_crystal_size_min 0.07
_refine_diff_density_max 0.727
_refine_diff_density_min -0.981
_refine_diff_density_rms 0.086
_refine_ls_extinction_method none
_refine_ls_goodness_of_fit_ref 1.030
_refine_ls_hydrogen_treatment mixed
_refine_ls_matrix_type full
_refine_ls_number_parameters 686
_refine_ls_number_reflns 7886
_refine_ls_number_restraints 686
_refine_ls_restrained_S_all 1.086
_refine_ls_R_factor_all 0.0623
_refine_ls_R_factor_gt 0.0465
_refine_ls_shift/su_max 0.001
_refine_ls_shift/su_mean 0.000
_refine_ls_structure_factor_coef Fsqd
_refine_ls_weighting_details 'calc w=1/[\s^2^(Fo^2^)+(0.0532P)^2^+32.1886P] where P=(Fo^2^+2Fc^2^)/3'
_refine_ls_weighting_scheme calc
_refine_ls_wR_factor_gt 0.1116
_refine_ls_wR_factor_ref 0.1206
_reflns_number_gt 6255
_reflns_number_total 7886
_reflns_threshold_expression I>2\s(I)
_cod_data_source_file c001659b.txt
_cod_data_source_block CCDC_699370
_cod_original_sg_symbol_H-M C2/c
_cod_database_code 7025548

loop_
_symmetry_equiv_pos_as_xyz
'x, y, z'
'-x, y, -z+1/2'
'x+1/2, y+1/2, z'
'-x+1/2, y+1/2, -z+1/2'
'-x, -y, -z'
'x, -y, z-1/2'
'-x+1/2, -y+1/2, -z'
'x+1/2, -y+1/2, z-1/2'

loop_
_atom_site_label
_atom_site_type_symbol
_atom_site_fract_x
_atom_site_fract_y
_atom_site_fract_z
_atom_site_U_iso_or_equiv
_atom_site_adp_type
_atom_site_occupancy
_atom_site_symmetry_multiplicity
_atom_site_calc_flag
_atom_site_refinement_flags
_atom_site_disorder_assembly
_atom_site_disorder_group
Zn1 Zn 0.50213(2) 0.18242(3) 0.56472(3) 0.03229(15) Uani 1 1 d . . .
Zn2 Zn 0.5000 0.29249(4) 0.7500 0.03018(18) Uani 1 2 d S . .
Zn3 Zn 0.5000 0.0000 0.5000 0.03133(18) Uani 1 2 d S . .
Zn4 Zn 0.50071(2) 0.27922(3) 0.35328(3) 0.03984(16) Uani 1 1 d . . .
N1 N 0.40761(15) 0.1869(2) 0.5123(2) 0.0360(8) Uani 1 1 d U . .
C1 C 0.3758(2) 0.2259(3) 0.4515(3) 0.0528(13) Uani 1 1 d U . .
H1 H 0.3953 0.2502 0.4330 0.063 Uiso 1 1 calc R . .
C2 C 0.3161(2) 0.2320(3) 0.4149(3) 0.0523(13) Uani 1 1 d U . .
H2 H 0.2962 0.2596 0.3723 0.063 Uiso 1 1 calc R . .
C3 C 0.28493(18) 0.1974(2) 0.4407(2) 0.0352(10) Uani 1 1 d U . .
C4 C 0.31807(19) 0.1585(3) 0.5041(3) 0.0467(12) Uani 1 1 d U . .
H4 H 0.2999 0.1348 0.5249 0.056 Uiso 1 1 calc R . .
C5 C 0.37792(19) 0.1543(3) 0.5371(3) 0.0469(12) Uani 1 1 d U . .
H5 H 0.3989 0.1269 0.5796 0.056 Uiso 1 1 calc R . .
N2 N 0.09627(15) 0.2073(2) 0.3221(2) 0.0384(9) Uani 1 1 d U . .
C6 C 0.12720(19) 0.1700(3) 0.3831(3) 0.0448(11) Uani 1 1 d U . .
H6 H 0.1069 0.1443 0.3997 0.054 Uiso 1 1 calc R . .
C7 C 0.18769(19) 0.1664(3) 0.4242(3) 0.0446(11) Uani 1 1 d U . .
H7 H 0.2067 0.1394 0.4672 0.054 Uiso 1 1 calc R . .
C8 C 0.21987(18) 0.2025(2) 0.4021(2) 0.0361(10) Uani 1 1 d U . .
C9 C 0.1875(2) 0.2451(3) 0.3409(3) 0.0639(16) Uani 1 1 d U . .
H9 H 0.2068 0.2735 0.3250 0.077 Uiso 1 1 calc R . .
C10 C 0.1276(2) 0.2464(3) 0.3032(3) 0.0636(16) Uani 1 1 d U . .
H10 H 0.1076 0.2760 0.2623 0.076 Uiso 1 1 calc R . .
N3 N 0.59696(15) 0.1872(2) 0.6194(2) 0.0387(9) Uani 1 1 d . . .
C11 C 0.63291(19) 0.1421(2) 0.6720(3) 0.0416(11) Uani 1 1 d . . .
H11 H 0.6165 0.1072 0.6858 0.050 Uiso 1 1 calc R . .
C12 C 0.69335(18) 0.1444(3) 0.7070(3) 0.0417(11) Uani 1 1 d . . .
H12 H 0.7164 0.1118 0.7435 0.050 Uiso 1 1 calc R . .
C13 C 0.71945(19) 0.1952(3) 0.6877(2) 0.0390(11) Uani 1 1 d . . .
C14 C 0.6816(2) 0.2416(3) 0.6326(3) 0.0543(14) Uani 1 1 d . . .
H14 H 0.6967 0.2769 0.6174 0.065 Uiso 1 1 calc R . .
C15 C 0.6224(2) 0.2357(3) 0.6006(3) 0.0534(14) Uani 1 1 d . . .
H15 H 0.5983 0.2674 0.5635 0.064 Uiso 1 1 calc R . .
N4 N 0.90678(16) 0.2113(2) 0.7959(2) 0.0437(10) Uani 1 1 d . . .
C16 C 0.8813(2) 0.1534(3) 0.7985(3) 0.0516(13) Uani 1 1 d . . .
H16 H 0.9050 0.1154 0.8244 0.062 Uiso 1 1 calc R . .
C17 C 0.8211(2) 0.1463(3) 0.7648(3) 0.0535(13) Uani 1 1 d . . .
H17 H 0.8056 0.1044 0.7690 0.064 Uiso 1 1 calc R . .
C18 C 0.78421(19) 0.2005(3) 0.7251(2) 0.0394(11) Uani 1 1 d . . .
C19 C 0.8112(2) 0.2618(3) 0.7233(3) 0.0580(15) Uani 1 1 d . . .
H19 H 0.7886 0.3007 0.6983 0.070 Uiso 1 1 calc R . .
C20 C 0.8712(2) 0.2648(3) 0.7583(3) 0.0577(15) Uani 1 1 d . . .
H20 H 0.8880 0.3064 0.7558 0.069 Uiso 1 1 calc R . .
N5 N 0.40688(15) 0.00141(19) 0.4440(2) 0.0374(9) Uani 1 1 d U . .
C21 C 0.3733(2) 0.0328(3) 0.3781(3) 0.0452(11) Uani 1 1 d U . .
H21 H 0.3915 0.0520 0.3551 0.054 Uiso 1 1 calc R . .
C22 C 0.3132(2) 0.0381(3) 0.3427(3) 0.0470(12) Uani 1 1 d U . .
H22 H 0.2920 0.0603 0.2968 0.056 Uiso 1 1 calc R . .
C23 C 0.28413(19) 0.0107(2) 0.3746(3) 0.0391(10) Uani 1 1 d U . .
C24 C 0.3190(2) -0.0212(3) 0.4426(3) 0.0513(13) Uani 1 1 d U . .
H24 H 0.3020 -0.0406 0.4669 0.062 Uiso 1 1 calc R . .
C25 C 0.3789(2) -0.0249(3) 0.4750(3) 0.0484(12) Uani 1 1 d U . .
H25 H 0.4010 -0.0468 0.5209 0.058 Uiso 1 1 calc R . .
N6 N 0.09827(19) 0.0302(3) 0.2736(3) 0.0634(12) Uani 1 1 d U . .
C26 C 0.1246(2) 0.0495(4) 0.2395(4) 0.0741(17) Uani 1 1 d U . .
H26 H 0.1017 0.0676 0.1917 0.089 Uiso 1 1 calc R . .
C27 C 0.1843(2) 0.0446(4) 0.2699(3) 0.0694(16) Uani 1 1 d U . .
H27 H 0.2004 0.0605 0.2432 0.083 Uiso 1 1 calc R . .
C28 C 0.2198(2) 0.0164(3) 0.3392(3) 0.0446(11) Uani 1 1 d U . .
C29 C 0.1916(2) -0.0057(3) 0.3743(4) 0.0644(15) Uani 1 1 d U . .
H29 H 0.2130 -0.0261 0.4212 0.077 Uiso 1 1 calc R . .
C30 C 0.1318(2) 0.0027(3) 0.3397(4) 0.0719(16) Uani 1 1 d U . .
H30 H 0.1141 -0.0122 0.3649 0.086 Uiso 1 1 calc R . .
N7 N 0.59492(16) 0.2663(2) 0.4116(2) 0.0447(10) Uani 1 1 d . . .
C31 C 0.6307(2) 0.3208(3) 0.4419(3) 0.0538(14) Uani 1 1 d . . .
H31 H 0.6142 0.3641 0.4396 0.065 Uiso 1 1 calc R . .
C32 C 0.6905(2) 0.3169(3) 0.4764(3) 0.0534(14) Uani 1 1 d . . .
H32 H 0.7131 0.3570 0.4968 0.064 Uiso 1 1 calc R . .
C33 C 0.71803(19) 0.2532(2) 0.4813(3) 0.0393(11) Uani 1 1 d . . .
C34 C 0.6805(2) 0.1971(3) 0.4501(3) 0.0531(14) Uani 1 1 d . . .
H34 H 0.6958 0.1531 0.4516 0.064 Uiso 1 1 calc R . .
C35 C 0.6207(2) 0.2049(3) 0.4168(3) 0.0535(14) Uani 1 1 d . . .
H35 H 0.5970 0.1655 0.3969 0.064 Uiso 1 1 calc R . .
C36 C 0.50883(18) 0.0501(2) 0.6473(2) 0.0337(10) Uani 1 1 d . . .
H36A H 0.5106 0.0310 0.6888 0.040 Uiso 1 1 calc R . .
O2 O 0.50862(12) 0.11560(16) 0.64420(16) 0.0359(7) Uani 1 1 d . . .
O12 O 0.50703(14) 0.00825(16) 0.60236(17) 0.0406(7) Uani 1 1 d . . .
C37 C 0.49655(17) 0.1457(2) 0.4350(2) 0.0335(10) Uani 1 1 d . . .
H37A H 0.4947 0.1208 0.3961 0.040 Uiso 1 1 calc R . .
O3 O 0.49791(12) 0.11157(15) 0.48752(15) 0.0324(7) Uani 1 1 d . . .
O8 O 0.49755(13) 0.20952(16) 0.43310(16) 0.0387(7) Uani 1 1 d . . .
C38 C 0.5000 0.3919(4) 0.2500 0.0406(15) Uani 1 2 d S . .
H38A H 0.5000 0.4405 0.2500 0.049 Uiso 1 2 calc SR . .
O6 O 0.5088(2) 0.3679(3) 0.3065(2) 0.0908(15) Uani 1 1 d . . .
C39 C 0.5000 0.1618(3) 0.2500 0.0371(15) Uani 1 2 d S . .
H39A H 0.5000 0.1132 0.2500 0.045 Uiso 1 2 calc SR . .
O7 O 0.49037(15) 0.1888(2) 0.29441(19) 0.0535(9) Uani 1 1 d . . .
C45 C 0.50163(17) 0.3159(2) 0.6061(2) 0.0341(10) Uani 1 1 d . . .
H45A H 0.4989 0.3640 0.6095 0.041 Uiso 1 1 calc R . .
O1 O 0.50053(13) 0.29117(17) 0.55051(16) 0.0408(8) Uani 1 1 d . . .
O9 O 0.50625(13) 0.27867(16) 0.65642(16) 0.0386(7) Uani 1 1 d . . .
O1W O 0.7311(2) 0.4085(3) 0.6493(3) 0.1011(16) Uani 1 1 d . . .
O2W O 0.7362(4) 0.6083(4) 0.6109(5) 0.140(3) Uani 0.80 1 d P A 1
O2W' O 0.4974(15) 0.4961(18) 0.4283(19) 0.135(12) Uiso 0.20 1 d P B 2
O4 O 0.5000 0.3998(2) 0.7500 0.0486(12) Uani 1 2 d SD . .
H4WA H 0.5250(18) 0.424(2) 0.749(3) 0.063(18) Uiso 1 1 d D . .
O5 O 0.5000 0.1848(2) 0.7500 0.0478(12) Uani 1 2 d SD . .
H5WA H 0.503(2) 0.162(2) 0.720(2) 0.046(15) Uiso 1 1 d D . .
Cl1 Cl 0.64125(7) -0.00972(9) 0.84156(8) 0.0659(4) Uani 1 1 d DU . .
O11A O 0.69696(19) -0.0178(3) 0.9079(2) 0.1087(18) Uani 1 1 d DU C .
O12A O 0.5998(4) -0.0413(6) 0.8538(7) 0.106(4) Uani 0.60 1 d PDU C 1
O13A O 0.6401(6) -0.0391(6) 0.7807(5) 0.125(4) Uani 0.60 1 d PDU C 1
O14A O 0.6277(6) 0.0619(4) 0.8286(6) 0.129(4) Uani 0.60 1 d PDU C 1
O12B O 0.5969(6) -0.0084(9) 0.8572(10) 0.110(5) Uani 0.40 1 d PDU C 2
O13B O 0.6337(7) -0.0680(6) 0.7960(7) 0.100(4) Uani 0.40 1 d PDU C 2
O14B O 0.6403(8) 0.0504(6) 0.8036(8) 0.129(6) Uani 0.40 1 d PDU C 2
Cl2 Cl 0.59834(12) 0.51310(14) 0.51156(15) 0.0955(7) Uiso 0.80 1 d PDU D 1
O21A O 0.6068(4) 0.4626(5) 0.5637(5) 0.183(4) Uiso 0.80 1 d PDU D 1
O22A O 0.5459(3) 0.4992(4) 0.4416(4) 0.134(3) Uiso 0.80 1 d PDU D 1
O23A O 0.5990(5) 0.5813(4) 0.5358(6) 0.191(4) Uiso 0.80 1 d PDU D 1
O24A O 0.6458(4) 0.5056(6) 0.5004(7) 0.199(6) Uiso 0.80 1 d PDU D 1
Cl2A Cl 0.6484(5) 0.5482(6) 0.5566(6) 0.111(3) Uiso 0.20 1 d PDU E 2
O21B O 0.6281(11) 0.5226(12) 0.6017(12) 0.119(9) Uiso 0.20 1 d PDU E 2
O22B O 0.7023(7) 0.5819(13) 0.6000(14) 0.189(16) Uiso 0.20 1 d PDU E 2
O23B O 0.6061(7) 0.5928(8) 0.5031(8) 0.056(5) Uiso 0.20 1 d PDU E 2
O24B O 0.6535(10) 0.4880(9) 0.5209(12) 0.089(8) Uiso 0.20 1 d PDU E 2
O24 O 0.51091(16) 0.3500(2) 0.4377(2) 0.0465(8) Uani 1 1 d D . .
H24A H 0.516(3) 0.3920(9) 0.437(4) 0.08(2) Uiso 1 1 d D . .
H24B H 0.505(3) 0.339(3) 0.471(2) 0.09(2) Uiso 1 1 d D . .

loop_
_atom_site_aniso_label
_atom_site_aniso_U_11
_atom_site_aniso_U_22
_atom_site_aniso_U_33
_atom_site_aniso_U_23
_atom_site_aniso_U_13
_atom_site_aniso_U_12
Zn1 0.0230(3) 0.0387(3) 0.0333(3) -0.0017(2) 0.0136(2) -0.0006(2)
Zn2 0.0233(3) 0.0367(4) 0.0282(4) 0.000 0.0122(3) 0.000
Zn3 0.0256(4) 0.0339(4) 0.0337(4) -0.0010(3) 0.0152(3) 0.0012(3)
Zn4 0.0262(3) 0.0547(4) 0.0383(3) 0.0029(3) 0.0169(2) 0.0010(2)
N1 0.0276(18) 0.044(2) 0.037(2) -0.0004(17) 0.0171(16) 0.0029(16)
C1 0.031(2) 0.080(4) 0.049(3) 0.020(3) 0.022(2) 0.003(2)
C2 0.026(2) 0.078(3) 0.048(3) 0.025(3) 0.017(2) 0.008(2)
C3 0.026(2) 0.042(2) 0.036(2) -0.0024(19) 0.0149(18) -0.0021(18)
C4 0.027(2) 0.058(3) 0.053(3) 0.018(2) 0.020(2) -0.002(2)
C5 0.028(2) 0.054(3) 0.050(3) 0.015(2) 0.015(2) 0.001(2)
N2 0.0267(18) 0.047(2) 0.039(2) 0.0045(17) 0.0161(16) -0.0029(16)
C6 0.030(2) 0.063(3) 0.042(3) 0.013(2) 0.019(2) 0.001(2)
C7 0.030(2) 0.061(3) 0.041(2) 0.017(2) 0.017(2) 0.006(2)
C8 0.026(2) 0.043(2) 0.034(2) 0.0010(19) 0.0125(18) -0.0016(18)
C9 0.029(2) 0.088(4) 0.065(3) 0.034(3) 0.018(2) -0.005(3)
C10 0.032(2) 0.082(4) 0.060(3) 0.033(3) 0.013(2) -0.004(3)
N3 0.0265(19) 0.053(2) 0.032(2) -0.0027(18) 0.0127(17) -0.0040(18)
C11 0.031(2) 0.039(3) 0.051(3) -0.002(2) 0.020(2) -0.003(2)
C12 0.028(2) 0.043(3) 0.047(3) 0.001(2) 0.015(2) 0.004(2)
C13 0.028(2) 0.052(3) 0.036(2) -0.007(2) 0.016(2) -0.004(2)
C14 0.028(3) 0.079(4) 0.049(3) 0.015(3) 0.016(2) -0.005(3)
C15 0.029(3) 0.080(4) 0.046(3) 0.018(3) 0.015(2) 0.001(3)
N4 0.027(2) 0.055(3) 0.043(2) -0.001(2) 0.0143(18) -0.0010(19)
C16 0.032(3) 0.042(3) 0.071(4) -0.001(3) 0.021(3) 0.001(2)
C17 0.037(3) 0.046(3) 0.069(4) -0.002(3) 0.023(3) -0.004(2)
C18 0.029(2) 0.051(3) 0.035(2) -0.006(2) 0.014(2) -0.005(2)
C19 0.033(3) 0.064(4) 0.064(4) 0.020(3) 0.018(3) 0.004(3)
C20 0.030(3) 0.065(4) 0.068(4) 0.014(3) 0.019(3) -0.006(3)
N5 0.0291(19) 0.043(2) 0.040(2) 0.0005(17) 0.0185(17) 0.0017(16)
C21 0.034(2) 0.052(3) 0.047(3) 0.006(2) 0.020(2) 0.001(2)
C22 0.035(2) 0.053(3) 0.046(3) 0.012(2) 0.016(2) 0.008(2)
C23 0.032(2) 0.039(2) 0.046(2) -0.003(2) 0.020(2) 0.0045(19)
C24 0.034(2) 0.073(3) 0.050(3) 0.012(2) 0.024(2) 0.002(2)
C25 0.034(2) 0.065(3) 0.045(3) 0.010(2) 0.020(2) 0.005(2)
N6 0.033(2) 0.066(3) 0.084(3) -0.007(3) 0.026(2) 0.004(2)
C26 0.036(3) 0.105(4) 0.071(4) 0.012(3) 0.021(3) 0.019(3)
C27 0.039(3) 0.105(4) 0.065(3) 0.014(3) 0.029(3) 0.013(3)
C28 0.031(2) 0.047(3) 0.054(3) -0.002(2) 0.021(2) 0.006(2)
C29 0.037(3) 0.075(4) 0.080(4) 0.016(3) 0.030(3) 0.004(3)
C30 0.040(3) 0.082(4) 0.099(4) 0.012(3) 0.040(3) 0.003(3)
N7 0.031(2) 0.050(3) 0.053(2) 0.001(2) 0.0218(19) -0.0022(19)
C31 0.034(3) 0.044(3) 0.081(4) -0.003(3) 0.028(3) -0.002(2)
C32 0.035(3) 0.044(3) 0.077(4) -0.004(3) 0.027(3) -0.008(2)
C33 0.033(2) 0.046(3) 0.043(3) -0.001(2) 0.023(2) -0.003(2)
C34 0.035(3) 0.048(3) 0.068(4) -0.008(3) 0.022(3) 0.003(2)
C35 0.036(3) 0.051(3) 0.065(4) -0.011(3) 0.021(3) -0.008(2)
C36 0.029(2) 0.042(3) 0.033(2) 0.004(2) 0.018(2) 0.0018(19)
O2 0.0359(16) 0.0363(18) 0.0361(17) -0.0007(14) 0.0195(14) 0.0027(13)
O12 0.0480(19) 0.0389(18) 0.0383(18) -0.0030(15) 0.0251(16) 0.0024(15)
C37 0.031(2) 0.041(3) 0.031(2) 0.000(2) 0.017(2) 0.003(2)
O3 0.0309(15) 0.0347(16) 0.0329(16) -0.0003(13) 0.0177(13) -0.0006(13)
O8 0.0446(19) 0.0346(18) 0.0401(18) 0.0020(14) 0.0247(16) 0.0007(14)
C38 0.038(4) 0.036(4) 0.046(4) 0.000 0.021(3) 0.000
O6 0.085(3) 0.126(4) 0.060(3) 0.036(3) 0.037(3) -0.010(3)
C39 0.034(3) 0.038(4) 0.040(4) 0.000 0.019(3) 0.000
O7 0.050(2) 0.073(3) 0.048(2) -0.0149(19) 0.0334(18) -0.0045(18)
C45 0.025(2) 0.040(3) 0.035(2) -0.001(2) 0.015(2) -0.0010(19)
O1 0.0439(19) 0.0482(19) 0.0370(18) 0.0010(15) 0.0259(16) -0.0016(15)
O9 0.0401(18) 0.0454(19) 0.0329(17) 0.0011(15) 0.0212(15) -0.0009(14)
O1W 0.104(4) 0.091(4) 0.109(4) 0.017(3) 0.058(3) 0.002(3)
O2W 0.128(6) 0.101(6) 0.148(7) -0.021(5) 0.045(6) -0.003(5)
O4 0.029(3) 0.033(3) 0.085(4) 0.000 0.031(3) 0.000
O5 0.082(4) 0.033(3) 0.046(3) 0.000 0.046(3) 0.000
Cl1 0.0623(9) 0.0828(11) 0.0558(8) 0.0058(8) 0.0334(7) 0.0011(8)
O11A 0.075(3) 0.162(5) 0.071(3) 0.018(3) 0.027(3) 0.008(3)
O12A 0.096(5) 0.116(8) 0.127(7) -0.002(7) 0.075(5) -0.020(6)
O13A 0.137(7) 0.184(10) 0.078(5) -0.009(7) 0.073(5) 0.021(8)
O14A 0.174(9) 0.084(5) 0.105(8) 0.023(5) 0.058(6) 0.013(5)
O12B 0.084(6) 0.146(13) 0.125(9) -0.027(9) 0.073(6) 0.004(8)
O13B 0.127(9) 0.113(8) 0.088(8) -0.013(7) 0.075(6) -0.011(8)
O14B 0.139(10) 0.114(8) 0.097(10) 0.040(7) 0.038(8) -0.020(8)
O24 0.056(2) 0.045(2) 0.050(2) 0.0019(18) 0.0351(19) -0.0027(18)

loop_
_atom_type_symbol
_atom_type_description
_atom_type_scat_dispersion_real
_atom_type_scat_dispersion_imag
_atom_type_scat_source
C C 0.0033 0.0016 'International Tables Vol C Tables 4.2.6.8 and 6.1.1.4'
N N 0.0061 0.0033 'International Tables Vol C Tables 4.2.6.8 and 6.1.1.4'
Zn Zn 0.2839 1.4301 'International Tables Vol C Tables 4.2.6.8 and 6.1.1.4'
O O 0.0106 0.0060 'International Tables Vol C Tables 4.2.6.8 and 6.1.1.4'
H H 0.0000 0.0000 'International Tables Vol C Tables 4.2.6.8 and 6.1.1.4'
Cl Cl 0.1484 0.1585 'International Tables Vol C Tables 4.2.6.8 and 6.1.1.4'

loop_
_geom_angle_atom_site_label_1
_geom_angle_atom_site_label_2
_geom_angle_atom_site_label_3
_geom_angle
_geom_angle_site_symmetry_1
_geom_angle_site_symmetry_3
N1 Zn1 N3 175.19(15) . .
N1 Zn1 O2 90.61(13) . .
N1 Zn1 O3 93.61(12) . .
N1 Zn1 O1 87.63(13) . .
N3 Zn1 O2 91.41(13) . .
N3 Zn1 O3 90.31(12) . .
N3 Zn1 O1 87.90(13) . .
O2 Zn1 O3 100.69(12) . .
O2 Zn1 O1 136.32(12) . .
O3 Zn1 O1 122.98(11) . .
N2 Zn2 N2 179.8(2) 7_556 8_556
N2 Zn2 O9 90.11(12) 7_556 2_656
N2 Zn2 O9 89.91(13) 7_556 .
N2 Zn2 O9 89.91(13) 8_556 2_656
N2 Zn2 O9 90.11(12) 8_556 .
N2 Zn2 O4 89.89(10) 7_556 .
N2 Zn2 O4 89.89(10) 8_556 .
N2 Zn2 O5 90.11(10) 7_556 .
N2 Zn2 O5 90.11(10) 8_556 .
O9 Zn2 O9 165.49(18) . 2_656
O9 Zn2 O4 97.25(9) . .
O9 Zn2 O4 97.25(9) 2_656 .
O9 Zn2 O5 82.75(9) . .
O9 Zn2 O5 82.75(9) 2_656 .
O4 Zn2 O5 180.000(1) . .
N5 Zn3 N5 179.997(1) . 5_656
N5 Zn3 O12 90.53(13) . .
N5 Zn3 O12 89.47(13) . 5_656
N5 Zn3 O12 89.48(13) 5_656 .
N5 Zn3 O12 90.52(13) 5_656 5_656
N5 Zn3 O3 88.44(12) . .
N5 Zn3 O3 91.56(12) 5_656 .
N5 Zn3 O3 91.56(12) . 5_656
N5 Zn3 O3 88.44(12) 5_656 5_656
O12 Zn3 O12 180.00(16) . 5_656
O12 Zn3 O3 92.01(11) . .
O12 Zn3 O3 87.99(11) 5_656 .
O12 Zn3 O3 87.99(11) . 5_656
O12 Zn3 O3 92.01(11) 5_656 5_656
O3 Zn3 O3 179.998(15) . 5_656
N4 Zn4 N7 178.21(16) 8_455 .
N4 Zn4 O8 88.46(13) 8_455 .
N4 Zn4 O6 92.94(17) 8_455 .
N4 Zn4 O7 89.30(15) 8_455 .
N4 Zn4 O24 90.60(15) 8_455 .
N7 Zn4 O8 90.16(13) . .
N7 Zn4 O6 88.74(17) . .
N7 Zn4 O7 89.44(15) . .
N7 Zn4 O24 90.21(15) . .
O8 Zn4 O6 160.40(17) . .
O8 Zn4 O7 84.76(13) . .
O8 Zn4 O24 77.31(13) . .
O6 Zn4 O7 114.80(18) . .
O6 Zn4 O24 83.12(18) . .
O7 Zn4 O24 162.07(14) . .
Zn1 N1 C1 119.5(3) . .
Zn1 N1 C5 124.7(3) . .
C1 N1 C5 115.8(4) . .
N1 C1 H1 118.2 . .
N1 C1 C2 123.6(5) . .
H1 C1 C2 118.2 . .
C1 C2 H2 119.8 . .
C1 C2 C3 120.5(5) . .
H2 C2 C3 119.8 . .
C2 C3 C4 115.6(4) . .
C2 C3 C8 122.0(4) . .
C4 C3 C8 122.4(4) . .
C3 C4 H4 119.8 . .
C3 C4 C5 120.4(4) . .
H4 C4 C5 119.8 . .
N1 C5 C4 124.1(4) . .
N1 C5 H5 117.9 . .
C4 C5 H5 117.9 . .
Zn2 N2 C6 125.5(3) 7_556 .
Zn2 N2 C10 119.1(3) 7_556 .
C6 N2 C10 115.4(4) . .
N2 C6 H6 117.8 . .
N2 C6 C7 124.4(4) . .
H6 C6 C7 117.8 . .
C6 C7 H7 119.8 . .
C6 C7 C8 120.4(4) . .
H7 C7 C8 119.8 . .
C3 C8 C7 123.4(4) . .
C3 C8 C9 121.7(4) . .
C7 C8 C9 115.0(4) . .
C8 C9 H9 119.4 . .
C8 C9 C10 121.3(5) . .
H9 C9 C10 119.4 . .
N2 C10 C9 123.2(5) . .
N2 C10 H10 118.4 . .
C9 C10 H10 118.4 . .
Zn1 N3 C11 122.9(3) . .
Zn1 N3 C15 120.9(3) . .
C11 N3 C15 116.2(4) . .
N3 C11 H11 118.3 . .
N3 C11 C12 123.4(4) . .
H11 C11 C12 118.3 . .
C11 C12 H12 120.0 . .
C11 C12 C13 120.1(4) . .
H12 C12 C13 120.0 . .
C12 C13 C14 116.0(4) . .
C12 C13 C18 121.7(4) . .
C14 C13 C18 122.3(4) . .
C13 C14 H14 119.8 . .
C13 C14 C15 120.4(5) . .
H14 C14 C15 119.8 . .
N3 C15 C14 123.9(5) . .
N3 C15 H15 118.1 . .
C14 C15 H15 118.1 . .
Zn4 N4 C16 121.8(3) 8_556 .
Zn4 N4 C20 121.7(3) 8_556 .
C16 N4 C20 116.4(4) . .
N4 C16 H16 118.3 . .
N4 C16 C17 123.4(5) . .
H16 C16 C17 118.3 . .
C16 C17 H17 119.7 . .
C16 C17 C18 120.6(5) . .
H17 C17 C18 119.7 . .
C13 C18 C17 122.5(4) . .
C13 C18 C19 121.6(4) . .
C17 C18 C19 115.9(4) . .
C18 C19 H19 119.9 . .
C18 C19 C20 120.1(5) . .
H19 C19 C20 119.9 . .
N4 C20 C19 123.6(5) . .
N4 C20 H20 118.2 . .
C19 C20 H20 118.2 . .
Zn3 N5 C21 122.0(3) . .
Zn3 N5 C25 121.7(3) . .
C21 N5 C25 116.1(4) . .
N5 C21 H21 118.4 . .
N5 C21 C22 123.3(4) . .
H21 C21 C22 118.4 . .
C21 C22 H22 119.7 . .
C21 C22 C23 120.7(4) . .
H22 C22 C23 119.7 . .
C22 C23 C24 115.7(4) . .
C22 C23 C28 122.5(4) . .
C24 C23 C28 121.8(4) . .
C23 C24 H24 119.6 . .
C23 C24 C25 120.7(5) . .
H24 C24 C25 119.6 . .
N5 C25 C24 123.5(5) . .
N5 C25 H25 118.2 . .
C24 C25 H25 118.2 . .
C26 N6 C30 116.0(5) . .
N6 C26 H26 117.9 . .
N6 C26 C27 124.2(6) . .
H26 C26 C27 117.9 . .
C26 C27 H27 119.9 . .
C26 C27 C28 120.3(6) . .
H27 C27 C28 119.9 . .
C23 C28 C27 122.4(5) . .
C23 C28 C29 122.2(5) . .
C27 C28 C29 115.4(5) . .
C28 C29 H29 120.1 . .
C28 C29 C30 119.7(6) . .
H29 C29 C30 120.1 . .
N6 C30 C29 124.3(6) . .
N6 C30 H30 117.8 . .
C29 C30 H30 117.8 . .
Zn4 N7 C31 120.9(3) . .
Zn4 N7 C35 123.0(3) . .
C31 N7 C35 116.0(4) . .
N7 C31 H31 118.0 . .
N7 C31 C32 124.0(5) . .
H31 C31 C32 118.0 . .
C31 C32 H32 119.7 . .
C31 C32 C33 120.7(5) . .
H32 C32 C33 119.7 . .
C32 C33 C33 122.3(5) . 7_656
C32 C33 C34 114.8(4) . .
C33 C33 C34 122.8(5) 7_656 .
C33 C34 H34 119.4 . .
C33 C34 C35 121.2(5) . .
H34 C34 C35 119.4 . .
N7 C35 C34 123.3(5) . .
N7 C35 H35 118.3 . .
C34 C35 H35 118.3 . .
H36A C36 O2 116.1 . .
H36A C36 O12 116.1 . .
O2 C36 O12 127.8(4) . .
Zn1 O2 C36 131.6(3) . .
Zn3 O12 C36 143.5(3) . .
H37A C37 O3 118.3 . .
H37A C37 O8 118.3 . .
O3 C37 O8 123.3(4) . .
Zn1 O3 Zn3 124.30(13) . .
Zn1 O3 C37 108.5(3) . .
Zn3 O3 C37 127.1(3) . .
Zn4 O8 C37 130.1(3) . .
H38A C38 O6 112.8 . .
H38A C38 O6 112.8 . 2_655
O6 C38 O6 134.3(8) . 2_655
Zn4 O6 C38 143.2(5) . .
H39A C39 O7 115.1 . .
H39A C39 O7 115.1 . 2_655
O7 C39 O7 129.8(7) . 2_655
Zn4 O7 C39 143.9(4) . .
H45A C45 O1 118.8 . .
H45A C45 O9 118.8 . .
O1 C45 O9 122.4(4) . .
Zn1 O1 C45 104.5(3) . .
Zn2 O9 C45 136.5(3) . .
Zn2 O4 H4WA 124(4) . .
Zn2 O5 H5WA 123(4) . .
O11A Cl1 O12A 107.0(6) . .
O11A Cl1 O13A 111.6(6) . .
O11A Cl1 O14A 109.1(6) . .
O11A Cl1 O12B 110.6(8) . .
O11A Cl1 O13B 106.5(7) . .
O11A Cl1 O14B 110.4(7) . .
O12A Cl1 O13A 111.6(6) . .
O12A Cl1 O14A 107.8(6) . .
O12A Cl1 O12B 26.4(9) . .
O12A Cl1 O13B 86.9(8) . .
O12A Cl1 O14B 133.3(9) . .
O13A Cl1 O14A 109.6(6) . .
O13A Cl1 O12B 128.7(10) . .
O13A Cl1 O13B 29.2(7) . .
O13A Cl1 O14B 79.3(9) . .
O14A Cl1 O12B 82.2(9) . .
O14A Cl1 O13B 134.8(8) . .
O14A Cl1 O14B 33.0(9) . .
O12B Cl1 O13B 110.1(8) . .
O12B Cl1 O14B 111.4(8) . .
O13B Cl1 O14B 107.7(8) . .
O21A Cl2 O22A 110.5(5) . .
O21A Cl2 O23A 112.9(6) . .
O21A Cl2 O24A 106.2(6) . .
O22A Cl2 O23A 111.6(5) . .
O22A Cl2 O24A 106.7(6) . .
O23A Cl2 O24A 108.6(6) . .
O21B Cl2A O22B 110.7(10) . .
O21B Cl2A O23B 108.8(9) . .
O21B Cl2A O24B 105.0(9) . .
O22B Cl2A O23B 111.4(10) . .
O22B Cl2A O24B 111.4(10) . .
O23B Cl2A O24B 109.3(9) . .
Zn4 O24 H24A 123(5) . .
Zn4 O24 H24B 124(5) . .
H24A O24 H24B 112(6) . .

loop_
_geom_bond_atom_site_label_1
_geom_bond_atom_site_label_2
_geom_bond_distance
_geom_bond_site_symmetry_2
Zn1 N1 2.168(3) .
Zn1 N3 2.171(3) .
Zn1 O2 2.048(3) .
Zn1 O3 2.082(3) .
Zn1 O1 2.100(3) .
Zn2 N2 2.198(3) 7_556
Zn2 N2 2.198(3) 8_556
Zn2 O9 2.095(3) .
Zn2 O9 2.095(3) 2_656
Zn2 O4 2.054(5) .
Zn2 O5 2.062(5) .
Zn3 N5 2.126(3) .
Zn3 N5 2.126(3) 5_656
Zn3 O12 2.082(3) .
Zn3 O12 2.082(3) 5_656
Zn3 O3 2.149(3) .
Zn3 O3 2.149(3) 5_656
Zn4 N4 2.150(4) 8_455
Zn4 N7 2.163(4) .
Zn4 O8 2.192(3) .
Zn4 O6 2.036(5) .
Zn4 O7 2.065(4) .
Zn4 O24 2.144(4) .
N1 C1 1.335(6) .
N1 C5 1.322(6) .
C1 H1 0.9300 .
C1 C2 1.366(6) .
C2 H2 0.9300 .
C2 C3 1.389(6) .
C3 C4 1.372(6) .
C3 C8 1.489(6) .
C4 H4 0.9300 .
C4 C5 1.374(6) .
C5 H5 0.9300 .
N2 Zn2 2.198(3) 7_556
N2 C6 1.316(6) .
N2 C10 1.338(6) .
C6 H6 0.9300 .
C6 C7 1.380(6) .
C7 H7 0.9300 .
C7 C8 1.369(6) .
C8 C9 1.382(7) .
C9 H9 0.9300 .
C9 C10 1.366(7) .
C10 H10 0.9300 .
N3 C11 1.334(6) .
N3 C15 1.331(6) .
C11 H11 0.9300 .
C11 C12 1.383(6) .
C12 H12 0.9300 .
C12 C13 1.381(6) .
C13 C14 1.387(7) .
C13 C18 1.484(6) .
C14 H14 0.9300 .
C14 C15 1.364(6) .
C15 H15 0.9300 .
N4 Zn4 2.150(4) 8_556
N4 C16 1.321(6) .
N4 C20 1.338(6) .
C16 H16 0.9300 .
C16 C17 1.384(6) .
C17 H17 0.9300 .
C17 C18 1.372(7) .
C18 C19 1.390(7) .
C19 H19 0.9300 .
C19 C20 1.372(7) .
C20 H20 0.9300 .
N5 C21 1.337(6) .
N5 C25 1.332(6) .
C21 H21 0.9300 .
C21 C22 1.377(6) .
C22 H22 0.9300 .
C22 C23 1.379(6) .
C23 C24 1.377(7) .
C23 C28 1.478(6) .
C24 H24 0.9300 .
C24 C25 1.375(6) .
C25 H25 0.9300 .
N6 C26 1.306(7) .
N6 C30 1.308(8) .
C26 H26 0.9300 .
C26 C27 1.377(7) .
C27 H27 0.9300 .
C27 C28 1.369(7) .
C28 C29 1.381(7) .
C29 H29 0.9300 .
C29 C30 1.377(7) .
C30 H30 0.9300 .
N7 C31 1.331(6) .
N7 C35 1.338(6) .
C31 H31 0.9300 .
C31 C32 1.368(7) .
C32 H32 0.9300 .
C32 C33 1.401(7) .
C33 C33 1.467(9) 7_656
C33 C34 1.379(7) .
C34 H34 0.9300 .
C34 C35 1.378(7) .
C35 H35 0.9300 .
C36 H36A 0.9300 .
C36 O2 1.256(5) .
C36 O12 1.227(5) .
C37 H37A 0.9300 .
C37 O3 1.275(5) .
C37 O8 1.223(5) .
C38 H38A 0.9300 .
C38 O6 1.183(5) .
C38 O6 1.183(5) 2_655
C39 H39A 0.9300 .
C39 O7 1.216(4) .
C39 O7 1.216(4) 2_655
C45 H45A 0.9300 .
C45 O1 1.256(5) .
C45 O9 1.233(5) .
O4 H4WA 0.820(11) .
O5 H5WA 0.814(11) .
Cl1 O11A 1.417(4) .
Cl1 O12A 1.409(6) .
Cl1 O13A 1.393(6) .
Cl1 O14A 1.407(6) .
Cl1 O12B 1.395(7) .
Cl1 O13B 1.418(7) .
Cl1 O14B 1.397(7) .
Cl2 O21A 1.394(6) .
Cl2 O22A 1.427(6) .
Cl2 O23A 1.400(6) .
Cl2 O24A 1.423(7) .
Cl2A O21B 1.416(8) .
Cl2A O22B 1.395(8) .
Cl2A O23B 1.393(7) .
Cl2A O24B 1.425(8) .
O24 H24A 0.815(11) .
O24 H24B 0.820(11) .

loop_
_geom_hbond_atom_site_label_D
_geom_hbond_atom_site_label_H
_geom_hbond_atom_site_label_A
_geom_hbond_distance_DH
_geom_hbond_distance_HA
_geom_hbond_distance_DA
_geom_hbond_angle_DHA
_geom_hbond_site_symmetry_A
O4 H4WA N6 0.820(11) 1.960(19) 2.759(5) 165(6) 8_556
O5 H5WA O2 0.814(11) 1.907(13) 2.719(4) 174(5) .
O24 H24A O2W' 0.815(11) 2.04(4) 2.81(3) 158(6) .
O24 H24A O22A 0.815(11) 2.189(18) 2.994(9) 169(6) .
O24 H24B O1 0.820(11) 1.99(2) 2.789(5) 165(6) .
